data_4316273
loop_
_publ_author_name
'Lei Chu'
'Kenneth I. Hardcastle'
'Cora E. MacBeth'

_publ_contact_author_address
;Department of Chemistry
Emory University            
1515 Dickey Drive
Atlanta, GA 30306
;
_publ_contact_author_email cmacbet@emory.edu
_publ_contact_author_name 'Cora E. MacBeth'
_publ_contact_author_phone 404-727-7033
_publ_section_title
;
 Transition Metal Complexes Supported by a Neutral Tetraamine Ligand
 Containing N,N-dimethylaniline Units
;
_journal_name_full 'Inorganic Chemistry'
_journal_page_first 7521
_journal_page_last 7529
_journal_paper_doi 10.1021/ic1008347
_journal_volume 49
_journal_year 2010
_chemical_absolute_configuration ad
_chemical_formula_moiety 'C48 H50 B Cl Fe N4'
_chemical_formula_sum 'C48 H50 B Cl Fe N4'
_chemical_formula_weight 785.03
_chemical_name_systematic
; 
 ? 
;
_space_group_IT_number 7
_symmetry_cell_setting monoclinic
_symmetry_space_group_name_Hall 'P -2yc'
_symmetry_space_group_name_H-M 'P 1 c 1'
_atom_sites_solution_hydrogens geom
_atom_sites_solution_primary direct
_atom_sites_solution_secondary difmap
_audit_creation_method SHELXL-97
_cell_angle_alpha 90.00
_cell_angle_beta 99.318(18)
_cell_angle_gamma 90.00
_cell_formula_units_Z 2
_cell_length_a 10.066(11)
_cell_length_b 11.957(13)
_cell_length_c 17.111(18)
_cell_measurement_reflns_used 2338
_cell_measurement_temperature 173(2)
_cell_measurement_theta_max 22.37
_cell_measurement_theta_min 2.41
_cell_volume 2032(4)
_computing_cell_refinement 'Bruker SAINT'
_computing_data_collection 'Bruker APEX2'
_computing_data_reduction 'Bruker SAINT'
_computing_molecular_graphics 'Bruker SHELXTL'
_computing_publication_material 'Bruker SHELXTL'
_computing_structure_refinement 'SHELXL-97 (Sheldrick, 1997)'
_computing_structure_solution 'SHELXS-97 (Sheldrick, 1990)'
_diffrn_ambient_temperature 173(2)
_diffrn_measured_fraction_theta_full 0.953
_diffrn_measured_fraction_theta_max 0.953
_diffrn_measurement_device_type 'Bruker APEX-II CCD'
_diffrn_measurement_method '\f and \w scans'
_diffrn_radiation_monochromator graphite
_diffrn_radiation_source 'fine-focus sealed tube'
_diffrn_radiation_type MoK\a
_diffrn_radiation_wavelength 0.71073
_diffrn_reflns_av_R_equivalents 0.1489
_diffrn_reflns_av_sigmaI/netI 0.2225
_diffrn_reflns_limit_h_max 14
_diffrn_reflns_limit_h_min -14
_diffrn_reflns_limit_k_max 17
_diffrn_reflns_limit_k_min -16
_diffrn_reflns_limit_l_max 24
_diffrn_reflns_limit_l_min -24
_diffrn_reflns_number 34680
_diffrn_reflns_theta_full 30.52
_diffrn_reflns_theta_max 30.52
_diffrn_reflns_theta_min 1.70
_diffrn_standards_number 0
_exptl_absorpt_coefficient_mu 0.476
_exptl_absorpt_correction_T_max 0.9812
_exptl_absorpt_correction_T_min 0.9320
_exptl_absorpt_correction_type multi-scan
_exptl_absorpt_process_details sadabs
_exptl_crystal_colour colourless
_exptl_crystal_density_diffrn 1.283
_exptl_crystal_density_method 'not measured'
_exptl_crystal_description needle
_exptl_crystal_F_000 828
_exptl_crystal_size_max 0.15
_exptl_crystal_size_mid 0.04
_exptl_crystal_size_min 0.04
_refine_diff_density_max 0.718
_refine_diff_density_min -0.785
_refine_diff_density_rms 0.082
_refine_ls_abs_structure_details 'Flack H D (1983), Acta Cryst. A39, 876-881'
_refine_ls_abs_structure_Flack 0.030(16)
_refine_ls_extinction_method none
_refine_ls_goodness_of_fit_ref 1.002
_refine_ls_hydrogen_treatment constr
_refine_ls_matrix_type full
_refine_ls_number_parameters 496
_refine_ls_number_reflns 11425
_refine_ls_number_restraints 2
_refine_ls_restrained_S_all 1.002
_refine_ls_R_factor_all 0.1963
_refine_ls_R_factor_gt 0.0592
_refine_ls_shift/su_max 0.000
_refine_ls_shift/su_mean 0.000
_refine_ls_structure_factor_coef Fsqd
_refine_ls_weighting_details 'calc w=1/[\s^2^(Fo^2^)+(0.0140P)^2^+0.0000P] where P=(Fo^2^+2Fc^2^)/3'
_refine_ls_weighting_scheme calc
_refine_ls_wR_factor_gt 0.0791
_refine_ls_wR_factor_ref 0.1110
_reflns_number_gt 4759
_reflns_number_total 11425
_reflns_threshold_expression >2sigma(I)
_cod_data_source_file ic1008347_si_004.cif
_cod_data_source_block lc_4_151s
_cod_depositor_comments
;
The following automatic conversions were performed:

'_symmetry_cell_setting' value 'Monoclinic' changed to 'monoclinic'
according to the built-in table from CIF Core dictionary named
'cif_core.dic' version 2.4.1 from 2010-06-29.

Automatic conversion script
Id: cif_fix_values 1646 2011-03-28 12:23:43Z adriana 
;
_cod_database_code 4316273

loop_
_symmetry_equiv_pos_as_xyz
'x, y, z'
'x, -y, z+1/2'

loop_
_atom_site_label
_atom_site_type_symbol
_atom_site_fract_x
_atom_site_fract_y
_atom_site_fract_z
_atom_site_U_iso_or_equiv
_atom_site_adp_type
_atom_site_occupancy
_atom_site_symmetry_multiplicity
_atom_site_calc_flag
_atom_site_refinement_flags
_atom_site_disorder_assembly
_atom_site_disorder_group
B1S B 0.6178(5) 0.2286(5) 0.5731(3) 0.0302(13) Uani 1 1 d . . .
C1 C 0.1029(4) 0.6110(4) 0.3355(2) 0.0232(11) Uani 1 1 d . . .
C2 C 0.1013(4) 0.5954(4) 0.2560(3) 0.0313(12) Uani 1 1 d . . .
H2A H 0.1313 0.6540 0.2257 0.038 Uiso 1 1 calc R . .
C3 C 0.0575(5) 0.4972(5) 0.2193(3) 0.0344(13) Uani 1 1 d . . .
H3A H 0.0541 0.4897 0.1637 0.041 Uiso 1 1 calc R . .
C4 C 0.0181(5) 0.4084(4) 0.2628(3) 0.0345(13) Uani 1 1 d . . .
H4A H -0.0073 0.3388 0.2380 0.041 Uiso 1 1 calc R . .
C5 C 0.0165(4) 0.4232(4) 0.3429(3) 0.0307(12) Uani 1 1 d . . .
H5A H -0.0121 0.3636 0.3730 0.037 Uiso 1 1 calc R . .
C6 C 0.0559(4) 0.5232(4) 0.3796(2) 0.0237(11) Uani 1 1 d . . .
C7 C 0.1677(4) 0.4913(4) 0.5125(2) 0.0314(13) Uani 1 1 d . . .
H7A H 0.1671 0.4106 0.5024 0.047 Uiso 1 1 calc R . .
H7B H 0.1637 0.5047 0.5685 0.047 Uiso 1 1 calc R . .
H7C H 0.2504 0.5240 0.4992 0.047 Uiso 1 1 calc R . .
C8 C -0.0782(4) 0.4940(4) 0.4839(3) 0.0293(12) Uani 1 1 d . . .
H8A H -0.0764 0.4127 0.4771 0.044 Uiso 1 1 calc R . .
H8B H -0.1567 0.5252 0.4494 0.044 Uiso 1 1 calc R . .
H8C H -0.0838 0.5116 0.5392 0.044 Uiso 1 1 calc R . .
C9 C 0.1175(5) 0.8144(4) 0.3304(3) 0.0270(12) Uani 1 1 d . . .
C10 C 0.2054(5) 0.8596(4) 0.2840(3) 0.0330(12) Uani 1 1 d . . .
H10A H 0.2910 0.8265 0.2835 0.040 Uiso 1 1 calc R . .
C11 C 0.1667(5) 0.9537(4) 0.2384(3) 0.0349(13) Uani 1 1 d . . .
H11A H 0.2272 0.9862 0.2076 0.042 Uiso 1 1 calc R . .
C12 C 0.0420(6) 1.0000(5) 0.2374(3) 0.0413(13) Uani 1 1 d . . .
H12A H 0.0148 1.0625 0.2044 0.050 Uiso 1 1 calc R . .
C13 C -0.0451(5) 0.9552(4) 0.2849(3) 0.0345(13) Uani 1 1 d . . .
H13A H -0.1312 0.9879 0.2846 0.041 Uiso 1 1 calc R . .
C14 C -0.0068(4) 0.8635(4) 0.3323(3) 0.0260(11) Uani 1 1 d . . .
C15 C -0.1936(4) 0.7371(4) 0.3373(3) 0.0359(13) Uani 1 1 d . . .
H15A H -0.2498 0.7797 0.2955 0.054 Uiso 1 1 calc R . .
H15B H -0.2505 0.7035 0.3723 0.054 Uiso 1 1 calc R . .
H15C H -0.1460 0.6780 0.3133 0.054 Uiso 1 1 calc R . .
C16 C -0.1704(5) 0.9029(4) 0.4203(3) 0.0415(14) Uani 1 1 d . . .
H16A H -0.2285 0.9433 0.3781 0.062 Uiso 1 1 calc R . .
H16B H -0.1070 0.9554 0.4505 0.062 Uiso 1 1 calc R . .
H16C H -0.2257 0.8681 0.4557 0.062 Uiso 1 1 calc R . .
C17 C 0.2921(4) 0.7027(4) 0.4140(2) 0.0250(11) Uani 1 1 d . . .
C18 C 0.3864(4) 0.6470(4) 0.3762(3) 0.0316(12) Uani 1 1 d . . .
H18A H 0.3602 0.6211 0.3234 0.038 Uiso 1 1 calc R . .
C19 C 0.5154(4) 0.6293(4) 0.4134(3) 0.0401(14) Uani 1 1 d . . .
H19A H 0.5769 0.5894 0.3872 0.048 Uiso 1 1 calc R . .
C20 C 0.5558(5) 0.6689(4) 0.4883(4) 0.0500(15) Uani 1 1 d . . .
H20A H 0.6459 0.6574 0.5137 0.060 Uiso 1 1 calc R . .
C21 C 0.4660(5) 0.7260(4) 0.5277(3) 0.0444(13) Uani 1 1 d . . .
H21A H 0.4949 0.7540 0.5796 0.053 Uiso 1 1 calc R . .
C22 C 0.3335(4) 0.7421(4) 0.4907(3) 0.0290(12) Uani 1 1 d . . .
C23 C 0.2601(5) 0.7683(4) 0.6200(2) 0.0387(14) Uani 1 1 d . . .
H23A H 0.3482 0.7994 0.6422 0.058 Uiso 1 1 calc R . .
H23B H 0.2603 0.6874 0.6295 0.058 Uiso 1 1 calc R . .
H23C H 0.1903 0.8036 0.6454 0.058 Uiso 1 1 calc R . .
C24 C 0.2217(5) 0.9146(4) 0.5231(3) 0.0406(14) Uani 1 1 d . . .
H24A H 0.3073 0.9492 0.5462 0.061 Uiso 1 1 calc R . .
H24B H 0.1496 0.9430 0.5499 0.061 Uiso 1 1 calc R . .
H24C H 0.2014 0.9330 0.4666 0.061 Uiso 1 1 calc R . .
C1S C 0.7642(4) 0.2198(4) 0.5415(3) 0.0279(11) Uani 1 1 d . . .
C2S C 0.8875(4) 0.2158(4) 0.5938(3) 0.0346(12) Uani 1 1 d . . .
H2SA H 0.8865 0.2241 0.6489 0.042 Uiso 1 1 calc R . .
C3S C 1.0100(5) 0.2006(4) 0.5685(3) 0.0440(14) Uani 1 1 d . . .
H3SA H 1.0906 0.1998 0.6060 0.053 Uiso 1 1 calc R . .
C4S C 1.0156(6) 0.1866(4) 0.4893(4) 0.0412(14) Uani 1 1 d . . .
H4SA H 1.0995 0.1757 0.4718 0.049 Uiso 1 1 calc R . .
C5S C 0.8982(5) 0.1887(4) 0.4363(3) 0.0402(14) Uani 1 1 d . . .
H5SA H 0.9010 0.1783 0.3815 0.048 Uiso 1 1 calc R . .
C6S C 0.7744(5) 0.2058(4) 0.4613(3) 0.0368(13) Uani 1 1 d . . .
H6SA H 0.6948 0.2081 0.4229 0.044 Uiso 1 1 calc R . .
C7S C 0.4984(4) 0.2218(4) 0.4951(3) 0.0325(12) Uani 1 1 d . . .
C8S C 0.4571(5) 0.3188(5) 0.4509(3) 0.0422(14) Uani 1 1 d . . .
H8SA H 0.4950 0.3885 0.4696 0.051 Uiso 1 1 calc R . .
C9S C 0.3649(5) 0.3178(5) 0.3824(3) 0.0458(15) Uani 1 1 d . . .
H9SA H 0.3398 0.3857 0.3551 0.055 Uiso 1 1 calc R . .
C10S C 0.3080(5) 0.2164(5) 0.3529(3) 0.0457(14) Uani 1 1 d . . .
H10B H 0.2442 0.2141 0.3055 0.055 Uiso 1 1 calc R . .
C11S C 0.3468(5) 0.1205(5) 0.3943(3) 0.0409(14) Uani 1 1 d . . .
H11B H 0.3091 0.0510 0.3749 0.049 Uiso 1 1 calc R . .
C12S C 0.4390(5) 0.1225(4) 0.4631(3) 0.0367(13) Uani 1 1 d . . .
H12B H 0.4631 0.0540 0.4899 0.044 Uiso 1 1 calc R . .
C13S C 0.5986(5) 0.3426(4) 0.6218(3) 0.0285(12) Uani 1 1 d . . .
C14S C 0.6970(4) 0.4198(4) 0.6494(3) 0.0340(13) Uani 1 1 d . . .
H14A H 0.7858 0.4062 0.6397 0.041 Uiso 1 1 calc R . .
C15S C 0.6742(5) 0.5161(5) 0.6906(3) 0.0464(15) Uani 1 1 d . . .
H15D H 0.7459 0.5669 0.7072 0.056 Uiso 1 1 calc R . .
C16S C 0.5463(5) 0.5380(4) 0.7076(3) 0.0417(14) Uani 1 1 d . . .
H16D H 0.5300 0.6021 0.7375 0.050 Uiso 1 1 calc R . .
C17S C 0.4452(5) 0.4657(4) 0.6806(3) 0.0337(12) Uani 1 1 d . . .
H17A H 0.3568 0.4804 0.6906 0.040 Uiso 1 1 calc R . .
C18S C 0.4691(5) 0.3706(4) 0.6384(3) 0.0317(12) Uani 1 1 d . . .
H18B H 0.3958 0.3223 0.6200 0.038 Uiso 1 1 calc R . .
C19S C 0.6084(5) 0.1167(4) 0.6301(3) 0.0286(12) Uani 1 1 d . . .
C20S C 0.6684(5) 0.0137(4) 0.6164(3) 0.0346(13) Uani 1 1 d . . .
H20B H 0.7161 0.0090 0.5729 0.042 Uiso 1 1 calc R . .
C21S C 0.6626(5) -0.0809(4) 0.6620(3) 0.0385(14) Uani 1 1 d . . .
H21B H 0.7039 -0.1482 0.6488 0.046 Uiso 1 1 calc R . .
C22S C 0.5958(5) -0.0776(4) 0.7278(3) 0.0367(13) Uani 1 1 d . . .
H22A H 0.5918 -0.1416 0.7603 0.044 Uiso 1 1 calc R . .
C23S C 0.5361(5) 0.0218(5) 0.7437(3) 0.0382(15) Uani 1 1 d . . .
H23D H 0.4897 0.0265 0.7877 0.046 Uiso 1 1 calc R . .
C24S C 0.5428(4) 0.1155(4) 0.6962(3) 0.0314(12) Uani 1 1 d . . .
H24D H 0.5005 0.1823 0.7094 0.038 Uiso 1 1 calc R . .
Cl1 Cl -0.07881(11) 0.74436(12) 0.58268(7) 0.0344(3) Uani 1 1 d . . .
Fe1 Fe 0.03673(5) 0.72410(5) 0.47895(4) 0.02448(17) Uani 1 1 d . . .
N1 N 0.1525(3) 0.7133(3) 0.3778(2) 0.0232(9) Uani 1 1 d . . .
N2 N 0.2319(3) 0.7901(3) 0.5329(2) 0.0279(9) Uani 1 1 d . . .
N3 N 0.0481(4) 0.5441(3) 0.46250(19) 0.0245(9) Uani 1 1 d . . .
N4 N -0.0933(4) 0.8138(3) 0.3843(2) 0.0278(10) Uani 1 1 d . . .

loop_
_atom_site_aniso_label
_atom_site_aniso_U_11
_atom_site_aniso_U_22
_atom_site_aniso_U_33
_atom_site_aniso_U_23
_atom_site_aniso_U_13
_atom_site_aniso_U_12
B1S 0.032(3) 0.033(4) 0.026(3) -0.002(3) 0.006(2) -0.006(3)
C1 0.017(2) 0.035(3) 0.018(2) -0.002(2) 0.0013(19) -0.001(2)
C2 0.028(3) 0.044(4) 0.022(3) 0.000(3) 0.004(2) -0.004(2)
C3 0.030(3) 0.058(4) 0.015(3) -0.004(3) 0.002(2) -0.006(3)
C4 0.035(3) 0.037(3) 0.030(3) -0.011(3) 0.001(2) -0.004(2)
C5 0.034(3) 0.028(3) 0.028(3) -0.001(2) -0.001(2) -0.004(2)
C6 0.019(2) 0.038(3) 0.013(2) 0.001(2) -0.0011(19) 0.001(2)
C7 0.034(3) 0.038(3) 0.022(3) 0.005(2) 0.005(2) 0.001(2)
C8 0.037(3) 0.024(3) 0.027(3) -0.003(2) 0.008(2) -0.003(2)
C9 0.034(3) 0.028(3) 0.016(2) 0.004(2) -0.004(2) -0.001(2)
C10 0.034(3) 0.038(3) 0.027(3) -0.001(3) 0.003(2) -0.009(2)
C11 0.043(3) 0.040(4) 0.022(3) 0.006(3) 0.005(2) -0.014(3)
C12 0.055(3) 0.035(3) 0.033(3) 0.006(2) 0.005(3) -0.008(2)
C13 0.040(3) 0.033(4) 0.030(3) 0.006(3) 0.002(2) 0.001(2)
C14 0.022(2) 0.029(3) 0.026(3) 0.000(2) 0.000(2) -0.005(2)
C15 0.026(3) 0.047(4) 0.032(3) 0.011(3) -0.003(2) 0.000(3)
C16 0.045(3) 0.038(4) 0.043(3) 0.002(3) 0.012(3) 0.013(3)
C17 0.023(2) 0.027(3) 0.024(2) 0.001(2) 0.004(2) -0.007(2)
C18 0.028(3) 0.044(3) 0.024(3) -0.001(3) 0.010(2) -0.007(2)
C19 0.023(3) 0.055(4) 0.044(3) -0.010(3) 0.010(2) -0.004(3)
C20 0.022(3) 0.073(4) 0.054(4) -0.007(4) 0.002(3) -0.002(3)
C21 0.035(3) 0.059(4) 0.038(3) -0.010(3) 0.001(2) -0.023(3)
C22 0.022(2) 0.039(3) 0.026(2) -0.002(2) 0.005(2) -0.006(2)
C23 0.035(3) 0.053(4) 0.027(3) -0.005(3) 0.003(2) -0.009(3)
C24 0.049(3) 0.033(4) 0.041(3) -0.010(3) 0.011(3) -0.012(3)
C1S 0.034(3) 0.015(3) 0.035(3) -0.002(2) 0.009(2) -0.004(2)
C2S 0.037(3) 0.033(3) 0.037(3) 0.006(3) 0.014(2) -0.001(2)
C3S 0.037(3) 0.042(4) 0.057(4) 0.017(3) 0.017(3) 0.005(3)
C4S 0.043(4) 0.024(3) 0.064(4) 0.001(3) 0.031(3) 0.001(3)
C5S 0.056(4) 0.032(3) 0.039(3) -0.009(3) 0.028(3) -0.013(3)
C6S 0.039(3) 0.032(3) 0.042(3) -0.005(3) 0.016(3) -0.013(2)
C7S 0.027(3) 0.042(3) 0.029(3) -0.005(3) 0.005(2) -0.003(3)
C8S 0.043(3) 0.045(4) 0.036(3) 0.001(3) 0.000(3) 0.005(3)
C9S 0.050(4) 0.056(4) 0.030(3) 0.001(3) 0.000(3) 0.007(3)
C10S 0.036(3) 0.075(4) 0.026(3) -0.007(3) 0.007(2) 0.001(3)
C11S 0.040(3) 0.050(4) 0.032(3) -0.007(3) 0.006(3) -0.007(3)
C12S 0.034(3) 0.047(4) 0.031(3) -0.007(3) 0.009(2) -0.012(3)
C13S 0.031(3) 0.033(3) 0.022(3) 0.004(2) 0.007(2) -0.002(2)
C14S 0.022(3) 0.039(4) 0.040(3) -0.004(3) 0.002(2) -0.003(2)
C15S 0.039(3) 0.049(4) 0.049(4) -0.018(3) 0.000(3) -0.012(3)
C16S 0.051(4) 0.042(4) 0.031(3) -0.012(3) 0.007(3) 0.005(3)
C17S 0.033(3) 0.041(3) 0.028(3) 0.006(3) 0.007(2) 0.002(3)
C18S 0.030(3) 0.032(3) 0.033(3) -0.003(3) 0.003(2) -0.003(2)
C19S 0.024(2) 0.033(3) 0.027(3) -0.002(3) -0.002(2) -0.003(2)
C20S 0.040(3) 0.032(3) 0.032(3) 0.001(3) 0.007(2) -0.012(3)
C21S 0.038(3) 0.030(3) 0.044(3) -0.001(3) -0.002(3) -0.002(2)
C22S 0.031(3) 0.032(3) 0.045(3) 0.015(3) 0.000(3) 0.002(2)
C23S 0.030(3) 0.049(4) 0.036(3) 0.006(3) 0.008(2) 0.001(3)
C24S 0.030(3) 0.030(3) 0.034(3) 0.003(3) 0.006(2) 0.000(2)
Cl1 0.0324(7) 0.0494(9) 0.0233(7) 0.0018(6) 0.0102(6) 0.0049(6)
Fe1 0.0243(3) 0.0294(4) 0.0196(3) -0.0001(4) 0.0033(3) -0.0007(4)
N1 0.020(2) 0.029(3) 0.019(2) 0.0000(19) -0.0019(16) -0.0038(18)
N2 0.030(2) 0.033(3) 0.020(2) -0.0025(19) 0.0027(17) -0.0039(19)
N3 0.027(2) 0.029(2) 0.018(2) 0.0036(18) 0.0040(18) -0.0005(19)
N4 0.027(2) 0.030(3) 0.028(2) 0.0066(19) 0.0096(19) 0.0041(18)

loop_
_atom_type_symbol
_atom_type_description
_atom_type_scat_dispersion_real
_atom_type_scat_dispersion_imag
_atom_type_scat_source
C C 0.0033 0.0016 'International Tables Vol C Tables 4.2.6.8 and 6.1.1.4'
H H 0.0000 0.0000 'International Tables Vol C Tables 4.2.6.8 and 6.1.1.4'
B B 0.0013 0.0007 'International Tables Vol C Tables 4.2.6.8 and 6.1.1.4'
N N 0.0061 0.0033 'International Tables Vol C Tables 4.2.6.8 and 6.1.1.4'
Cl Cl 0.1484 0.1585 'International Tables Vol C Tables 4.2.6.8 and 6.1.1.4'
Fe Fe 0.3463 0.8444 'International Tables Vol C Tables 4.2.6.8 and 6.1.1.4'

loop_
_geom_angle_atom_site_label_1
_geom_angle_atom_site_label_2
_geom_angle_atom_site_label_3
_geom_angle
_geom_angle_site_symmetry_1
_geom_angle_site_symmetry_3
_geom_angle_publ_flag
C13S B1S C7S 109.0(4) . . ?
C13S B1S C1S 114.0(4) . . ?
C7S B1S C1S 107.7(4) . . ?
C13S B1S C19S 110.5(4) . . ?
C7S B1S C19S 109.3(4) . . ?
C1S B1S C19S 106.2(4) . . ?
C2 C1 C6 118.4(4) . . ?
C2 C1 N1 123.4(4) . . ?
C6 C1 N1 118.1(4) . . ?
C1 C2 C3 121.5(5) . . ?
C1 C2 H2A 119.2 . . ?
C3 C2 H2A 119.2 . . ?
C2 C3 C4 120.5(5) . . ?
C2 C3 H3A 119.8 . . ?
C4 C3 H3A 119.8 . . ?
C5 C4 C3 118.8(5) . . ?
C5 C4 H4A 120.6 . . ?
C3 C4 H4A 120.6 . . ?
C6 C5 C4 120.9(5) . . ?
C6 C5 H5A 119.6 . . ?
C4 C5 H5A 119.6 . . ?
C5 C6 C1 119.7(4) . . ?
C5 C6 N3 122.4(4) . . ?
C1 C6 N3 117.9(4) . . ?
N3 C7 H7A 109.5 . . ?
N3 C7 H7B 109.5 . . ?
H7A C7 H7B 109.5 . . ?
N3 C7 H7C 109.5 . . ?
H7A C7 H7C 109.5 . . ?
H7B C7 H7C 109.5 . . ?
N3 C8 H8A 109.5 . . ?
N3 C8 H8B 109.5 . . ?
H8A C8 H8B 109.5 . . ?
N3 C8 H8C 109.5 . . ?
H8A C8 H8C 109.5 . . ?
H8B C8 H8C 109.5 . . ?
C14 C9 C10 120.6(4) . . ?
C14 C9 N1 118.2(4) . . ?
C10 C9 N1 121.2(4) . . ?
C11 C10 C9 119.3(5) . . ?
C11 C10 H10A 120.3 . . ?
C9 C10 H10A 120.3 . . ?
C12 C11 C10 120.5(5) . . ?
C12 C11 H11A 119.8 . . ?
C10 C11 H11A 119.8 . . ?
C11 C12 C13 120.0(5) . . ?
C11 C12 H12A 120.0 . . ?
C13 C12 H12A 120.0 . . ?
C14 C13 C12 120.3(5) . . ?
C14 C13 H13A 119.8 . . ?
C12 C13 H13A 119.8 . . ?
C13 C14 C9 119.3(4) . . ?
C13 C14 N4 122.8(4) . . ?
C9 C14 N4 117.9(4) . . ?
N4 C15 H15A 109.5 . . ?
N4 C15 H15B 109.5 . . ?
H15A C15 H15B 109.5 . . ?
N4 C15 H15C 109.5 . . ?
H15A C15 H15C 109.5 . . ?
H15B C15 H15C 109.5 . . ?
N4 C16 H16A 109.5 . . ?
N4 C16 H16B 109.5 . . ?
H16A C16 H16B 109.5 . . ?
N4 C16 H16C 109.5 . . ?
H16A C16 H16C 109.5 . . ?
H16B C16 H16C 109.5 . . ?
C22 C17 C18 118.3(4) . . ?
C22 C17 N1 119.7(4) . . ?
C18 C17 N1 121.9(4) . . ?
C19 C18 C17 121.4(4) . . ?
C19 C18 H18A 119.3 . . ?
C17 C18 H18A 119.3 . . ?
C20 C19 C18 120.0(5) . . ?
C20 C19 H19A 120.0 . . ?
C18 C19 H19A 120.0 . . ?
C19 C20 C21 120.4(5) . . ?
C19 C20 H20A 119.8 . . ?
C21 C20 H20A 119.8 . . ?
C20 C21 C22 119.8(5) . . ?
C20 C21 H21A 120.1 . . ?
C22 C21 H21A 120.1 . . ?
C17 C22 C21 120.0(5) . . ?
C17 C22 N2 118.2(4) . . ?
C21 C22 N2 121.6(4) . . ?
N2 C23 H23A 109.5 . . ?
N2 C23 H23B 109.5 . . ?
H23A C23 H23B 109.5 . . ?
N2 C23 H23C 109.5 . . ?
H23A C23 H23C 109.5 . . ?
H23B C23 H23C 109.5 . . ?
N2 C24 H24A 109.5 . . ?
N2 C24 H24B 109.5 . . ?
H24A C24 H24B 109.5 . . ?
N2 C24 H24C 109.5 . . ?
H24A C24 H24C 109.5 . . ?
H24B C24 H24C 109.5 . . ?
C6S C1S C2S 114.9(4) . . ?
C6S C1S B1S 122.5(4) . . ?
C2S C1S B1S 122.3(4) . . ?
C3S C2S C1S 123.0(5) . . ?
C3S C2S H2SA 118.5 . . ?
C1S C2S H2SA 118.5 . . ?
C4S C3S C2S 120.3(5) . . ?
C4S C3S H3SA 119.8 . . ?
C2S C3S H3SA 119.8 . . ?
C5S C4S C3S 118.8(5) . . ?
C5S C4S H4SA 120.6 . . ?
C3S C4S H4SA 120.6 . . ?
C4S C5S C6S 121.1(5) . . ?
C4S C5S H5SA 119.4 . . ?
C6S C5S H5SA 119.4 . . ?
C5S C6S C1S 121.8(5) . . ?
C5S C6S H6SA 119.1 . . ?
C1S C6S H6SA 119.1 . . ?
C12S C7S C8S 114.7(4) . . ?
C12S C7S B1S 124.6(5) . . ?
C8S C7S B1S 120.5(4) . . ?
C9S C8S C7S 123.4(5) . . ?
C9S C8S H8SA 118.3 . . ?
C7S C8S H8SA 118.3 . . ?
C8S C9S C10S 119.7(5) . . ?
C8S C9S H9SA 120.2 . . ?
C10S C9S H9SA 120.2 . . ?
C11S C10S C9S 118.2(5) . . ?
C11S C10S H10B 120.9 . . ?
C9S C10S H10B 120.9 . . ?
C10S C11S C12S 121.6(5) . . ?
C10S C11S H11B 119.2 . . ?
C12S C11S H11B 119.2 . . ?
C11S C12S C7S 122.3(5) . . ?
C11S C12S H12B 118.8 . . ?
C7S C12S H12B 118.8 . . ?
C14S C13S C18S 113.9(4) . . ?
C14S C13S B1S 126.8(4) . . ?
C18S C13S B1S 119.3(4) . . ?
C13S C14S C15S 124.1(5) . . ?
C13S C14S H14A 117.9 . . ?
C15S C14S H14A 117.9 . . ?
C14S C15S C16S 119.8(5) . . ?
C14S C15S H15D 120.1 . . ?
C16S C15S H15D 120.1 . . ?
C17S C16S C15S 118.5(5) . . ?
C17S C16S H16D 120.8 . . ?
C15S C16S H16D 120.8 . . ?
C16S C17S C18S 121.0(5) . . ?
C16S C17S H17A 119.5 . . ?
C18S C17S H17A 119.5 . . ?
C17S C18S C13S 122.6(4) . . ?
C17S C18S H18B 118.7 . . ?
C13S C18S H18B 118.7 . . ?
C24S C19S C20S 113.4(5) . . ?
C24S C19S B1S 124.0(5) . . ?
C20S C19S B1S 122.6(5) . . ?
C21S C20S C19S 124.3(5) . . ?
C21S C20S H20B 117.8 . . ?
C19S C20S H20B 117.8 . . ?
C20S C21S C22S 120.0(5) . . ?
C20S C21S H21B 120.0 . . ?
C22S C21S H21B 120.0 . . ?
C23S C22S C21S 117.6(5) . . ?
C23S C22S H22A 121.2 . . ?
C21S C22S H22A 121.2 . . ?
C22S C23S C24S 121.0(5) . . ?
C22S C23S H23D 119.5 . . ?
C24S C23S H23D 119.5 . . ?
C23S C24S C19S 123.6(5) . . ?
C23S C24S H24D 118.2 . . ?
C19S C24S H24D 118.2 . . ?
N3 Fe1 N2 110.49(15) . . ?
N3 Fe1 N4 115.23(14) . . ?
N2 Fe1 N4 121.72(15) . . ?
N3 Fe1 N1 78.37(13) . . ?
N2 Fe1 N1 78.60(15) . . ?
N4 Fe1 N1 77.31(15) . . ?
N3 Fe1 Cl1 104.43(10) . . ?
N2 Fe1 Cl1 99.76(12) . . ?
N4 Fe1 Cl1 101.76(13) . . ?
N1 Fe1 Cl1 177.15(11) . . ?
C17 N1 C9 116.0(4) . . ?
C17 N1 C1 111.5(4) . . ?
C9 N1 C1 112.5(3) . . ?
C17 N1 Fe1 105.4(3) . . ?
C9 N1 Fe1 105.7(3) . . ?
C1 N1 Fe1 104.5(3) . . ?
C22 N2 C23 112.9(3) . . ?
C22 N2 C24 112.0(4) . . ?
C23 N2 C24 106.5(4) . . ?
C22 N2 Fe1 107.6(3) . . ?
C23 N2 Fe1 111.9(3) . . ?
C24 N2 Fe1 105.7(3) . . ?
C6 N3 C7 108.6(3) . . ?
C6 N3 C8 110.5(3) . . ?
C7 N3 C8 109.0(3) . . ?
C6 N3 Fe1 107.9(3) . . ?
C7 N3 Fe1 113.4(3) . . ?
C8 N3 Fe1 107.3(3) . . ?
C14 N4 C15 109.6(3) . . ?
C14 N4 C16 110.8(4) . . ?
C15 N4 C16 107.8(4) . . ?
C14 N4 Fe1 107.8(3) . . ?
C15 N4 Fe1 111.6(3) . . ?
C16 N4 Fe1 109.3(3) . . ?

loop_
_geom_bond_atom_site_label_1
_geom_bond_atom_site_label_2
_geom_bond_distance
_geom_bond_site_symmetry_2
_geom_bond_publ_flag
B1S C13S 1.626(7) . ?
B1S C7S 1.647(6) . ?
B1S C1S 1.653(7) . ?
B1S C19S 1.667(7) . ?
C1 C2 1.371(6) . ?
C1 C6 1.417(6) . ?
C1 N1 1.467(5) . ?
C2 C3 1.371(6) . ?
C2 H2A 0.9500 . ?
C3 C4 1.391(7) . ?
C3 H3A 0.9500 . ?
C4 C5 1.384(6) . ?
C4 H4A 0.9500 . ?
C5 C6 1.379(6) . ?
C5 H5A 0.9500 . ?
C6 N3 1.455(5) . ?
C7 N3 1.498(5) . ?
C7 H7A 0.9800 . ?
C7 H7B 0.9800 . ?
C7 H7C 0.9800 . ?
C8 N3 1.503(5) . ?
C8 H8A 0.9800 . ?
C8 H8B 0.9800 . ?
C8 H8C 0.9800 . ?
C9 C14 1.387(6) . ?
C9 C10 1.391(6) . ?
C9 N1 1.466(5) . ?
C10 C11 1.389(6) . ?
C10 H10A 0.9500 . ?
C11 C12 1.370(7) . ?
C11 H11A 0.9500 . ?
C12 C13 1.394(7) . ?
C12 H12A 0.9500 . ?
C13 C14 1.381(6) . ?
C13 H13A 0.9500 . ?
C14 N4 1.468(5) . ?
C15 N4 1.498(5) . ?
C15 H15A 0.9800 . ?
C15 H15B 0.9800 . ?
C15 H15C 0.9800 . ?
C16 N4 1.507(6) . ?
C16 H16A 0.9800 . ?
C16 H16B 0.9800 . ?
C16 H16C 0.9800 . ?
C17 C22 1.392(6) . ?
C17 C18 1.401(6) . ?
C17 N1 1.447(5) . ?
C18 C19 1.367(6) . ?
C18 H18A 0.9500 . ?
C19 C20 1.365(7) . ?
C19 H19A 0.9500 . ?
C20 C21 1.390(7) . ?
C20 H20A 0.9500 . ?
C21 C22 1.394(6) . ?
C21 H21A 0.9500 . ?
C22 N2 1.462(5) . ?
C23 N2 1.494(5) . ?
C23 H23A 0.9800 . ?
C23 H23B 0.9800 . ?
C23 H23C 0.9800 . ?
C24 N2 1.500(6) . ?
C24 H24A 0.9800 . ?
C24 H24B 0.9800 . ?
C24 H24C 0.9800 . ?
C1S C6S 1.403(6) . ?
C1S C2S 1.408(6) . ?
C2S C3S 1.383(6) . ?
C2S H2SA 0.9500 . ?
C3S C4S 1.375(7) . ?
C3S H3SA 0.9500 . ?
C4S C5S 1.369(7) . ?
C4S H4SA 0.9500 . ?
C5S C6S 1.397(7) . ?
C5S H5SA 0.9500 . ?
C6S H6SA 0.9500 . ?
C7S C12S 1.400(6) . ?
C7S C8S 1.410(6) . ?
C8S C9S 1.373(6) . ?
C8S H8SA 0.9500 . ?
C9S C10S 1.400(7) . ?
C9S H9SA 0.9500 . ?
C10S C11S 1.370(7) . ?
C10S H10B 0.9500 . ?
C11S C12S 1.377(6) . ?
C11S H11B 0.9500 . ?
C12S H12B 0.9500 . ?
C13S C14S 1.380(6) . ?
C13S C18S 1.419(6) . ?
C14S C15S 1.389(6) . ?
C14S H14A 0.9500 . ?
C15S C16S 1.390(7) . ?
C15S H15D 0.9500 . ?
C16S C17S 1.359(6) . ?
C16S H16D 0.9500 . ?
C17S C18S 1.389(6) . ?
C17S H17A 0.9500 . ?
C18S H18B 0.9500 . ?
C19S C24S 1.399(6) . ?
C19S C20S 1.408(6) . ?
C20S C21S 1.380(6) . ?
C20S H20B 0.9500 . ?
C21S C22S 1.403(7) . ?
C21S H21B 0.9500 . ?
C22S C23S 1.379(7) . ?
C22S H22A 0.9500 . ?
C23S C24S 1.391(6) . ?
C23S H23D 0.9500 . ?
C24S H24D 0.9500 . ?
Cl1 Fe1 2.287(2) . ?
Fe1 N3 2.177(4) . ?
Fe1 N2 2.179(4) . ?
Fe1 N4 2.190(4) . ?
Fe1 N1 2.241(4) . ?

loop_
_geom_torsion_atom_site_label_1
_geom_torsion_atom_site_label_2
_geom_torsion_atom_site_label_3
_geom_torsion_atom_site_label_4
_geom_torsion
_geom_torsion_site_symmetry_1
_geom_torsion_site_symmetry_2
_geom_torsion_site_symmetry_3
_geom_torsion_site_symmetry_4
_geom_torsion_publ_flag
C6 C1 C2 C3 -1.0(7) . . . . ?
N1 C1 C2 C3 178.2(4) . . . . ?
C1 C2 C3 C4 -2.5(7) . . . . ?
C2 C3 C4 C5 3.7(7) . . . . ?
C3 C4 C5 C6 -1.3(7) . . . . ?
C4 C5 C6 C1 -2.1(7) . . . . ?
C4 C5 C6 N3 176.3(4) . . . . ?
C2 C1 C6 C5 3.3(6) . . . . ?
N1 C1 C6 C5 -175.9(4) . . . . ?
C2 C1 C6 N3 -175.3(4) . . . . ?
N1 C1 C6 N3 5.5(6) . . . . ?
C14 C9 C10 C11 -1.0(6) . . . . ?
N1 C9 C10 C11 178.3(4) . . . . ?
C9 C10 C11 C12 -1.7(7) . . . . ?
C10 C11 C12 C13 2.5(8) . . . . ?
C11 C12 C13 C14 -0.7(8) . . . . ?
C12 C13 C14 C9 -1.9(7) . . . . ?
C12 C13 C14 N4 179.1(4) . . . . ?
C10 C9 C14 C13 2.8(7) . . . . ?
N1 C9 C14 C13 -176.5(4) . . . . ?
C10 C9 C14 N4 -178.2(4) . . . . ?
N1 C9 C14 N4 2.5(6) . . . . ?
C22 C17 C18 C19 1.3(7) . . . . ?
N1 C17 C18 C19 -174.5(4) . . . . ?
C17 C18 C19 C20 -1.9(8) . . . . ?
C18 C19 C20 C21 0.9(8) . . . . ?
C19 C20 C21 C22 0.6(8) . . . . ?
C18 C17 C22 C21 0.2(7) . . . . ?
N1 C17 C22 C21 176.1(4) . . . . ?
C18 C17 C22 N2 -174.0(4) . . . . ?
N1 C17 C22 N2 1.9(6) . . . . ?
C20 C21 C22 C17 -1.2(7) . . . . ?
C20 C21 C22 N2 172.9(5) . . . . ?
C13S B1S C1S C6S -122.7(5) . . . . ?
C7S B1S C1S C6S -1.6(6) . . . . ?
C19S B1S C1S C6S 115.4(5) . . . . ?
C13S B1S C1S C2S 63.0(6) . . . . ?
C7S B1S C1S C2S -175.9(4) . . . . ?
C19S B1S C1S C2S -58.9(6) . . . . ?
C6S C1S C2S C3S 0.6(7) . . . . ?
B1S C1S C2S C3S 175.3(5) . . . . ?
C1S C2S C3S C4S -1.0(8) . . . . ?
C2S C3S C4S C5S 0.3(8) . . . . ?
C3S C4S C5S C6S 0.7(7) . . . . ?
C4S C5S C6S C1S -1.1(7) . . . . ?
C2S C1S C6S C5S 0.4(7) . . . . ?
B1S C1S C6S C5S -174.3(4) . . . . ?
C13S B1S C7S C12S -146.3(4) . . . . ?
C1S B1S C7S C12S 89.5(5) . . . . ?
C19S B1S C7S C12S -25.4(6) . . . . ?
C13S B1S C7S C8S 39.4(5) . . . . ?
C1S B1S C7S C8S -84.7(5) . . . . ?
C19S B1S C7S C8S 160.3(4) . . . . ?
C12S C7S C8S C9S 0.7(7) . . . . ?
B1S C7S C8S C9S 175.5(4) . . . . ?
C7S C8S C9S C10S -0.6(8) . . . . ?
C8S C9S C10S C11S 0.1(7) . . . . ?
C9S C10S C11S C12S 0.1(7) . . . . ?
C10S C11S C12S C7S 0.1(7) . . . . ?
C8S C7S C12S C11S -0.4(7) . . . . ?
B1S C7S C12S C11S -175.0(4) . . . . ?
C7S B1S C13S C14S -131.8(5) . . . . ?
C1S B1S C13S C14S -11.5(7) . . . . ?
C19S B1S C13S C14S 108.0(5) . . . . ?
C7S B1S C13S C18S 47.3(5) . . . . ?
C1S B1S C13S C18S 167.6(4) . . . . ?
C19S B1S C13S C18S -72.8(5) . . . . ?
C18S C13S C14S C15S 0.6(7) . . . . ?
B1S C13S C14S C15S 179.8(5) . . . . ?
C13S C14S C15S C16S 1.4(8) . . . . ?
C14S C15S C16S C17S -2.4(8) . . . . ?
C15S C16S C17S C18S 1.5(8) . . . . ?
C16S C17S C18S C13S 0.6(7) . . . . ?
C14S C13S C18S C17S -1.6(7) . . . . ?
B1S C13S C18S C17S 179.1(4) . . . . ?
C13S B1S C19S C24S 23.2(6) . . . . ?
C7S B1S C19S C24S -96.7(5) . . . . ?
C1S B1S C19S C24S 147.4(4) . . . . ?
C13S B1S C19S C20S -155.8(4) . . . . ?
C7S B1S C19S C20S 84.2(5) . . . . ?
C1S B1S C19S C20S -31.7(5) . . . . ?
C24S C19S C20S C21S 1.1(7) . . . . ?
B1S C19S C20S C21S -179.8(4) . . . . ?
C19S C20S C21S C22S -1.3(7) . . . . ?
C20S C21S C22S C23S 0.8(7) . . . . ?
C21S C22S C23S C24S -0.3(7) . . . . ?
C22S C23S C24S C19S 0.2(7) . . . . ?
C20S C19S C24S C23S -0.5(6) . . . . ?
B1S C19S C24S C23S -179.6(4) . . . . ?
C22 C17 N1 C9 92.5(5) . . . . ?
C18 C17 N1 C9 -91.8(5) . . . . ?
C22 C17 N1 C1 -137.0(4) . . . . ?
C18 C17 N1 C1 38.7(5) . . . . ?
C22 C17 N1 Fe1 -24.1(5) . . . . ?
C18 C17 N1 Fe1 151.6(4) . . . . ?
C14 C9 N1 C17 -143.6(4) . . . . ?
C10 C9 N1 C17 37.1(6) . . . . ?
C14 C9 N1 C1 86.3(5) . . . . ?
C10 C9 N1 C1 -93.0(5) . . . . ?
C14 C9 N1 Fe1 -27.2(4) . . . . ?
C10 C9 N1 Fe1 153.5(3) . . . . ?
C2 C1 N1 C17 -94.8(5) . . . . ?
C6 C1 N1 C17 84.4(5) . . . . ?
C2 C1 N1 C9 37.6(6) . . . . ?
C6 C1 N1 C9 -143.3(4) . . . . ?
C2 C1 N1 Fe1 151.8(4) . . . . ?
C6 C1 N1 Fe1 -29.0(4) . . . . ?
N3 Fe1 N1 C17 -87.2(3) . . . . ?
N2 Fe1 N1 C17 26.8(3) . . . . ?
N4 Fe1 N1 C17 153.3(3) . . . . ?
Cl1 Fe1 N1 C17 82(2) . . . . ?
N3 Fe1 N1 C9 149.4(3) . . . . ?
N2 Fe1 N1 C9 -96.6(3) . . . . ?
N4 Fe1 N1 C9 29.9(2) . . . . ?
Cl1 Fe1 N1 C9 -41(2) . . . . ?
N3 Fe1 N1 C1 30.5(2) . . . . ?
N2 Fe1 N1 C1 144.4(3) . . . . ?
N4 Fe1 N1 C1 -89.0(3) . . . . ?
Cl1 Fe1 N1 C1 -160(2) . . . . ?
C17 C22 N2 C23 146.4(4) . . . . ?
C21 C22 N2 C23 -27.7(6) . . . . ?
C17 C22 N2 C24 -93.3(5) . . . . ?
C21 C22 N2 C24 92.5(5) . . . . ?
C17 C22 N2 Fe1 22.4(5) . . . . ?
C21 C22 N2 Fe1 -151.7(4) . . . . ?
N3 Fe1 N2 C22 46.5(3) . . . . ?
N4 Fe1 N2 C22 -93.5(3) . . . . ?
N1 Fe1 N2 C22 -26.3(3) . . . . ?
Cl1 Fe1 N2 C22 156.1(3) . . . . ?
N3 Fe1 N2 C23 -78.1(3) . . . . ?
N4 Fe1 N2 C23 141.9(3) . . . . ?
N1 Fe1 N2 C23 -150.9(3) . . . . ?
Cl1 Fe1 N2 C23 31.5(3) . . . . ?
N3 Fe1 N2 C24 166.4(3) . . . . ?
N4 Fe1 N2 C24 26.4(3) . . . . ?
N1 Fe1 N2 C24 93.5(3) . . . . ?
Cl1 Fe1 N2 C24 -84.1(3) . . . . ?
C5 C6 N3 C7 80.5(5) . . . . ?
C1 C6 N3 C7 -101.0(4) . . . . ?
C5 C6 N3 C8 -39.1(5) . . . . ?
C1 C6 N3 C8 139.4(4) . . . . ?
C5 C6 N3 Fe1 -156.1(3) . . . . ?
C1 C6 N3 Fe1 22.4(4) . . . . ?
N2 Fe1 N3 C6 -101.7(3) . . . . ?
N4 Fe1 N3 C6 41.1(3) . . . . ?
N1 Fe1 N3 C6 -28.7(3) . . . . ?
Cl1 Fe1 N3 C6 151.9(2) . . . . ?
N2 Fe1 N3 C7 18.7(3) . . . . ?
N4 Fe1 N3 C7 161.5(3) . . . . ?
N1 Fe1 N3 C7 91.7(3) . . . . ?
Cl1 Fe1 N3 C7 -87.7(3) . . . . ?
N2 Fe1 N3 C8 139.2(3) . . . . ?
N4 Fe1 N3 C8 -78.0(3) . . . . ?
N1 Fe1 N3 C8 -147.8(3) . . . . ?
Cl1 Fe1 N3 C8 32.7(3) . . . . ?
C13 C14 N4 C15 81.9(5) . . . . ?
C9 C14 N4 C15 -97.1(4) . . . . ?
C13 C14 N4 C16 -37.0(6) . . . . ?
C9 C14 N4 C16 144.0(4) . . . . ?
C13 C14 N4 Fe1 -156.5(4) . . . . ?
C9 C14 N4 Fe1 24.5(5) . . . . ?
N3 Fe1 N4 C14 -99.6(3) . . . . ?
N2 Fe1 N4 C14 38.7(3) . . . . ?
N1 Fe1 N4 C14 -29.1(3) . . . . ?
Cl1 Fe1 N4 C14 148.1(3) . . . . ?
N3 Fe1 N4 C15 20.8(3) . . . . ?
N2 Fe1 N4 C15 159.1(3) . . . . ?
N1 Fe1 N4 C15 91.3(3) . . . . ?
Cl1 Fe1 N4 C15 -91.5(3) . . . . ?
N3 Fe1 N4 C16 139.9(3) . . . . ?
N2 Fe1 N4 C16 -81.8(3) . . . . ?
N1 Fe1 N4 C16 -149.7(3) . . . . ?
Cl1 Fe1 N4 C16 27.6(3) . . . . ?
